data_7159132
loop_
_publ_author_name
'Li, Liang'
'Li, Pengfei'
'Li, Tianhao'
'Zhang, Mingxiao'
'Liu, Wenjie'
'Li, Jing'
'Wang, Liang'
'Chen, Yue'

_publ_section_title
;
 Synthesis of the ABC ring system of kadlongilactones.
;
_journal_issue 8
_journal_name_full 'Organic &amp; biomolecular chemistry'
_journal_page_first 1704
_journal_page_last 1708
_journal_paper_doi 10.1039/d2ob01701f
_journal_volume 21
_journal_year 2023
_chemical_formula_moiety 'C17 H24 O3'
_chemical_formula_sum 'C17 H24 O3'
_chemical_formula_weight 276.36
_space_group_crystal_system triclinic
_space_group_IT_number 2
_space_group_name_Hall '-P 1'
_space_group_name_H-M_alt 'P -1'
_atom_sites_solution_hydrogens geom
_atom_sites_solution_primary dual
_audit_creation_date 2023-01-19
_audit_creation_method
;
Olex2 1.2
(compiled 2018.05.29 svn.r3508 for OlexSys, GUI svn.r5506)
;
_audit_update_record
;
2023-01-19 deposited with the CCDC.	2023-01-24 downloaded from the CCDC.
;
_cell_angle_alpha 83.372(5)
_cell_angle_beta 83.439(4)
_cell_angle_gamma 78.335(5)
_cell_formula_units_Z 4
_cell_length_a 7.5883(4)
_cell_length_b 10.7072(6)
_cell_length_c 18.4766(10)
_cell_measurement_reflns_used 5827
_cell_measurement_temperature 100(2)
_cell_measurement_theta_max 29.9410
_cell_measurement_theta_min 2.9440
_cell_volume 1453.99(14)
_computing_cell_refinement 'CrysAlisPro 1.171.39.33c (Rigaku OD, 2017)'
_computing_data_collection 'CrysAlisPro 1.171.39.33c (Rigaku OD, 2017)'
_computing_data_reduction 'CrysAlisPro 1.171.39.33c (Rigaku OD, 2017)'
_computing_molecular_graphics 'Olex2 (Dolomanov et al., 2009)'
_computing_publication_material 'Olex2 (Dolomanov et al., 2009)'
_computing_structure_refinement 'ShelXL (Sheldrick, 2015)'
_computing_structure_solution 'ShelXT (Sheldrick, 2015)'
_diffrn_ambient_temperature 100.15
_diffrn_detector 'CCD plate'
_diffrn_measured_fraction_theta_full 0.991
_diffrn_measured_fraction_theta_max 0.970
_diffrn_measurement_details
;
List of Runs (angles in degrees, time in seconds):

  # Type    Start    End  Width  t~exp~   \w     \q     \k     \f   Frames
#--------------------------------------------------------------------------
  1  \w    -39.00  -3.00   1.00    5.00    --    0.00 -77.00  30.00   36
  2  \w      7.00  35.00   1.00    5.00    --    0.00 -77.00  30.00   28
  3  \w    -29.00  14.00   1.00    5.00    --    0.00  57.00-120.00   43
  4  \w     45.00  89.00   1.00    5.00    --    0.00  57.00-120.00   44
  5  \w    -86.00 -30.00   1.00    5.00    --    0.00 -19.00 -90.00   56
  6  \w      2.00  53.00   1.00    5.00    --    0.00 -19.00 -90.00   51
  7  \w    -86.00 -42.00   1.00    5.00    --    0.00 -77.00  30.00   44
;
_diffrn_measurement_device 'four-circle diffractometer'
_diffrn_measurement_device_type 'XtaLAB AFC12 (RINC): Kappa single'
_diffrn_measurement_method '\w scans'
_diffrn_orient_matrix_type 'CrysAlisPro convention (1999,Acta A55,543-557)'
_diffrn_orient_matrix_UB_11 0.0106706000
_diffrn_orient_matrix_UB_12 0.0647921000
_diffrn_orient_matrix_UB_13 -0.0035784000
_diffrn_orient_matrix_UB_21 0.0468326000
_diffrn_orient_matrix_UB_22 -0.0080931000
_diffrn_orient_matrix_UB_23 -0.0351376000
_diffrn_orient_matrix_UB_31 -0.0829617000
_diffrn_orient_matrix_UB_32 0.0188029000
_diffrn_orient_matrix_UB_33 -0.0161035000
_diffrn_radiation_monochromator mirror
_diffrn_radiation_probe x-ray
_diffrn_radiation_type MoK\a
_diffrn_radiation_wavelength 0.71073
_diffrn_reflns_av_R_equivalents 0.0257
_diffrn_reflns_av_unetI/netI 0.0334
_diffrn_reflns_Laue_measured_fraction_full 0.991
_diffrn_reflns_Laue_measured_fraction_max 0.970
_diffrn_reflns_limit_h_max 9
_diffrn_reflns_limit_h_min -9
_diffrn_reflns_limit_k_max 13
_diffrn_reflns_limit_k_min -13
_diffrn_reflns_limit_l_max 23
_diffrn_reflns_limit_l_min -22
_diffrn_reflns_number 16996
_diffrn_reflns_point_group_measured_fraction_full 0.991
_diffrn_reflns_point_group_measured_fraction_max 0.970
_diffrn_reflns_theta_full 25.242
_diffrn_reflns_theta_max 27.497
_diffrn_reflns_theta_min 2.872
_diffrn_source 'Rotating-anode X-ray tube (dual wavelength)'
_diffrn_source_type 'Rigaku (Mo) X-ray DW Source'
_exptl_absorpt_coefficient_mu 0.085
_exptl_absorpt_correction_T_max 1.00000
_exptl_absorpt_correction_T_min 0.71603
_exptl_absorpt_correction_type multi-scan
_exptl_absorpt_process_details
;
CrysAlisPro 1.171.39.33c (Rigaku Oxford Diffraction, 2017)
Empirical absorption correction using spherical harmonics,
 implemented in SCALE3 ABSPACK scaling algorithm.
;
_exptl_crystal_colour white
_exptl_crystal_density_diffrn 1.262
_exptl_crystal_description block
_exptl_crystal_F_000 600
_refine_diff_density_max 0.400
_refine_diff_density_min -0.189
_refine_diff_density_rms 0.042
_refine_ls_extinction_method none
_refine_ls_goodness_of_fit_ref 1.020
_refine_ls_hydrogen_treatment constr
_refine_ls_matrix_type full
_refine_ls_number_parameters 367
_refine_ls_number_reflns 6471
_refine_ls_number_restraints 0
_refine_ls_restrained_S_all 1.020
_refine_ls_R_factor_all 0.0488
_refine_ls_R_factor_gt 0.0398
_refine_ls_shift/su_max 0.000
_refine_ls_shift/su_mean 0.000
_refine_ls_structure_factor_coef Fsqd
_refine_ls_weighting_details 'w=1/[\s^2^(Fo^2^)+(0.0458P)^2^+0.5652P] where P=(Fo^2^+2Fc^2^)/3'
_refine_ls_weighting_scheme calc
_refine_ls_wR_factor_gt 0.0970
_refine_ls_wR_factor_ref 0.1012
_reflns_Friedel_coverage 0.000
_reflns_number_gt 5498
_reflns_number_total 6471
_reflns_threshold_expression 'I > 2\s(I)'
_cod_data_source_file d2ob01701f2.cif
_cod_data_source_block ll-4-50
_cod_depositor_comments 'Adding full bibliography for 7159130--7159137.cif.'
_cod_database_code 7159132
_shelx_shelxl_version_number 2014/7
_shelx_space_group_comment
;
The symmetry employed for this shelxl refinement is uniquely defined
by the following loop, which should always be used as a source of
symmetry information in preference to the above space-group names.
They are only intended as comments.
;
_reflns_odcompleteness_completeness 98.97
_reflns_odcompleteness_iscentric 1
_reflns_odcompleteness_theta 26.32
_olex2_refinement_description
;
1. Fixed Uiso
 At 1.2 times of:
  All C(H) groups, All C(H,H) groups
 At 1.5 times of:
  All C(H,H,H) groups
2.a Ternary CH refined with riding coordinates:
 C008(H008), C009(H009), C00B(H00Q), C00G(H00G), C00H(H00R), C00J(H00J),
 C00N(H00S), C00S(H00Z)
2.b Secondary CH2 refined with riding coordinates:
 C00C(H00A,H00B), C00E(H00C,H00D), C00L(H00E,H00F), C00R(H00X,H00Y), C00T(H00,
 H), C00V(H0AA,HA), C00W(H00O,H00P), C00Z(H3AA,HD), C013(H01D,H01E), C014(H01I,
 H01J)
2.c Aromatic/amide H refined with riding coordinates:
 C00U(H00U), C00X(H1AA)
2.d Idealised Me refined as rotating group:
 C00O(H00T,H00V,H00W), C00P(H00H,H00I,H00K), C00Q(H00L,H00M,H00N), C00Y(H2AA,
 HB,HC), C011(H01F,H01G,H01H), C012(H01A,H01B,H01C)
;
_olex2_submission_special_instructions 'No special instructions were received'
_oxdiff_exptl_absorpt_empirical_details
;
Empirical correction (ABSPACK) includes:
- Absorption correction using spherical harmonics
- Frame scaling
;
_oxdiff_exptl_absorpt_empirical_full_max 1.878
_oxdiff_exptl_absorpt_empirical_full_min 0.667

loop_
_space_group_symop_operation_xyz
'x, y, z'
'-x, -y, -z'

loop_
_atom_site_label
_atom_site_type_symbol
_atom_site_fract_x
_atom_site_fract_y
_atom_site_fract_z
_atom_site_U_iso_or_equiv
_atom_site_adp_type
_atom_site_occupancy
_atom_site_site_symmetry_order
_atom_site_calc_flag
_atom_site_refinement_flags_posn
_atom_site_refinement_flags_adp
_atom_site_refinement_flags_occupancy
_atom_site_disorder_assembly
_atom_site_disorder_group
O001 O 1.07877(11) -0.12359(8) 0.42438(4) 0.01455(18) Uani 1 1 d . . . . .
O002 O 0.87343(11) 0.08428(8) 0.13760(5) 0.01581(18) Uani 1 1 d . . . . .
O003 O 0.65335(12) 0.59348(8) 0.03979(5) 0.0203(2) Uani 1 1 d . . . . .
O004 O 0.90558(12) 0.33942(8) 0.26003(5) 0.01889(19) Uani 1 1 d . . . . .
O005 O 1.37347(12) -0.15614(9) 0.41138(5) 0.0221(2) Uani 1 1 d . . . . .
O006 O 1.16686(12) 0.06145(9) 0.12107(6) 0.0260(2) Uani 1 1 d . . . . .
C007 C 0.88503(15) 0.27859(11) 0.31930(6) 0.0132(2) Uani 1 1 d . . . . .
C008 C 0.83873(15) 0.06397(10) 0.39219(6) 0.0117(2) Uani 1 1 d . . . . .
H008 H 0.8749 0.0961 0.4359 0.014 Uiso 1 1 calc R . . . .
C009 C 0.92954(15) 0.13127(10) 0.32347(6) 0.0120(2) Uani 1 1 d . . . . .
H009 H 0.8868 0.1047 0.2794 0.014 Uiso 1 1 calc R . . . .
C00A C 0.52580(16) 0.47334(11) 0.40079(7) 0.0168(2) Uani 1 1 d . . . . .
C00B C 0.62032(15) 0.27443(11) 0.13441(6) 0.0125(2) Uani 1 1 d . . . . .
H00Q H 0.6645 0.2854 0.1818 0.015 Uiso 1 1 calc R . . . .
C00C C 0.55095(15) 0.24160(11) 0.37323(7) 0.0152(2) Uani 1 1 d . . . . .
H00A H 0.4178 0.2556 0.3833 0.018 Uiso 1 1 calc R . . . .
H00B H 0.5790 0.2609 0.3200 0.018 Uiso 1 1 calc R . . . .
C00D C 0.63810(15) 0.51175(11) 0.09057(7) 0.0138(2) Uani 1 1 d . . . . .
C00E C 0.62988(15) 0.10029(11) 0.39455(7) 0.0151(2) Uani 1 1 d . . . . .
H00C H 0.5890 0.0478 0.3614 0.018 Uiso 1 1 calc R . . . .
H00D H 0.5785 0.0767 0.4448 0.018 Uiso 1 1 calc R . . . .
C00F C 0.89335(15) -0.08463(11) 0.40085(6) 0.0130(2) Uani 1 1 d . . . . .
C00G C 0.62304(15) 0.33514(11) 0.41402(7) 0.0137(2) Uani 1 1 d . . . . .
H00G H 0.6105 0.3080 0.4677 0.016 Uiso 1 1 calc R . . . .
C00H C 0.69512(15) 0.36971(11) 0.07564(6) 0.0129(2) Uani 1 1 d . . . . .
H00R H 0.6519 0.3599 0.0278 0.016 Uiso 1 1 calc R . . . .
C00I C 1.23467(16) -0.11092(11) 0.38388(7) 0.0146(2) Uani 1 1 d . . . . .
C00J C 0.82647(15) 0.34323(11) 0.38953(7) 0.0137(2) Uani 1 1 d . . . . .
H00J H 0.9039 0.2988 0.4287 0.016 Uiso 1 1 calc R . . . .
C00K C 1.02332(16) 0.11721(11) 0.10074(7) 0.0169(2) Uani 1 1 d . . . . .
C00L C 1.13843(15) 0.10338(11) 0.31454(7) 0.0147(2) Uani 1 1 d . . . . .
H00E H 1.1786 0.1539 0.2696 0.018 Uiso 1 1 calc R . . . .
H00F H 1.1813 0.1349 0.3564 0.018 Uiso 1 1 calc R . . . .
C00M C 0.68356(16) 0.13069(11) 0.12052(7) 0.0140(2) Uani 1 1 d . . . . .
C00N C 0.57449(16) 0.54645(11) 0.16810(7) 0.0152(2) Uani 1 1 d . . . . .
H00S H 0.6511 0.4899 0.2041 0.018 Uiso 1 1 calc R . . . .
C00O C 0.59030(17) 0.04532(11) 0.17870(7) 0.0183(3) Uani 1 1 d . . . . .
H00T H 0.6490 -0.0445 0.1754 0.028 Uiso 1 1 calc GR . . . .
H00V H 0.4626 0.0562 0.1704 0.028 Uiso 1 1 calc GR . . . .
H00W H 0.5998 0.0697 0.2274 0.028 Uiso 1 1 calc GR . . . .
C00P C 0.78755(16) -0.14240(11) 0.46770(7) 0.0165(2) Uani 1 1 d . . . . .
H00H H 0.8424 -0.2328 0.4783 0.025 Uiso 1 1 calc GR . . . .
H00I H 0.6619 -0.1355 0.4575 0.025 Uiso 1 1 calc GR . . . .
H00K H 0.7908 -0.0958 0.5100 0.025 Uiso 1 1 calc GR . . . .
C00Q C 0.87278(17) -0.15159(11) 0.33416(7) 0.0171(2) Uani 1 1 d . . . . .
H00L H 0.9183 -0.1048 0.2895 0.026 Uiso 1 1 calc GR . . . .
H00M H 0.7449 -0.1533 0.3319 0.026 Uiso 1 1 calc GR . . . .
H00N H 0.9420 -0.2395 0.3385 0.026 Uiso 1 1 calc GR . . . .
C00R C 0.90348(16) 0.35107(11) 0.06530(7) 0.0169(2) Uani 1 1 d . . . . .
H00X H 0.9362 0.4208 0.0295 0.020 Uiso 1 1 calc R . . . .
H00Y H 0.9460 0.3617 0.1125 0.020 Uiso 1 1 calc R . . . .
C00S C 0.37235(16) 0.53165(11) 0.18473(7) 0.0160(2) Uani 1 1 d . . . . .
H00Z H 0.3501 0.4999 0.2374 0.019 Uiso 1 1 calc R . . . .
C00T C 0.31441(16) 0.44252(11) 0.13667(7) 0.0171(2) Uani 1 1 d . . . . .
H00 H 0.1829 0.4457 0.1478 0.021 Uiso 1 1 calc R . . . .
H H 0.3350 0.4761 0.0848 0.021 Uiso 1 1 calc R . . . .
C00U C 0.64002(17) 0.55365(12) 0.38297(7) 0.0195(3) Uani 1 1 d . . . . .
H00U H 0.6021 0.6436 0.3734 0.023 Uiso 1 1 calc R . . . .
C00V C 0.41059(16) 0.30269(11) 0.14532(7) 0.0180(3) Uani 1 1 d . . . . .
H0AA H 0.3660 0.2563 0.1100 0.022 Uiso 1 1 calc R . . . .
HA H 0.3735 0.2658 0.1950 0.022 Uiso 1 1 calc R . . . .
C00W C 1.23141(16) -0.03665(11) 0.30988(7) 0.0165(2) Uani 1 1 d . . . . .
H00O H 1.1668 -0.0768 0.2780 0.020 Uiso 1 1 calc R . . . .
H00P H 1.3569 -0.0402 0.2873 0.020 Uiso 1 1 calc R . . . .
C00X C 0.38068(18) 0.75274(12) 0.16597(7) 0.0209(3) Uani 1 1 d . . . . .
H1AA H 0.3416 0.8427 0.1569 0.025 Uiso 1 1 calc R . . . .
C00Y C 0.07018(18) 0.69845(13) 0.16741(8) 0.0250(3) Uani 1 1 d . . . . .
H2AA H 0.0421 0.6623 0.1247 0.037 Uiso 1 1 calc GR . . . .
HB H 0.0277 0.7915 0.1626 0.037 Uiso 1 1 calc GR . . . .
HC H 0.0098 0.6607 0.2119 0.037 Uiso 1 1 calc GR . . . .
C00Z C 1.00786(17) 0.22309(12) 0.03953(7) 0.0192(3) Uani 1 1 d . . . . .
H3AA H 0.9455 0.1991 0.0005 0.023 Uiso 1 1 calc R . . . .
HD H 1.1305 0.2336 0.0185 0.023 Uiso 1 1 calc R . . . .
C010 C 0.27087(17) 0.66902(12) 0.17205(7) 0.0185(3) Uani 1 1 d . . . . .
C011 C 0.65457(18) 0.09715(12) 0.04500(7) 0.0195(3) Uani 1 1 d . . . . .
H01F H 0.7004 0.1576 0.0071 0.029 Uiso 1 1 calc GR . . . .
H01G H 0.5252 0.1024 0.0417 0.029 Uiso 1 1 calc GR . . . .
H01H H 0.7195 0.0099 0.0378 0.029 Uiso 1 1 calc GR . . . .
C012 C 0.32365(17) 0.50774(12) 0.41148(8) 0.0217(3) Uani 1 1 d . . . . .
H01A H 0.2719 0.4749 0.3730 0.033 Uiso 1 1 calc GR . . . .
H01B H 0.2859 0.6011 0.4090 0.033 Uiso 1 1 calc GR . . . .
H01C H 0.2810 0.4697 0.4594 0.033 Uiso 1 1 calc GR . . . .
C013 C 0.83535(17) 0.48765(11) 0.37951(7) 0.0190(3) Uani 1 1 d . . . . .
H01D H 0.8967 0.5109 0.4191 0.023 Uiso 1 1 calc R . . . .
H01E H 0.9002 0.5104 0.3317 0.023 Uiso 1 1 calc R . . . .
C014 C 0.57388(18) 0.68914(11) 0.17511(7) 0.0206(3) Uani 1 1 d . . . . .
H01I H 0.6084 0.7010 0.2236 0.025 Uiso 1 1 calc R . . . .
H01J H 0.6576 0.7235 0.1364 0.025 Uiso 1 1 calc R . . . .

loop_
_atom_site_aniso_label
_atom_site_aniso_U_11
_atom_site_aniso_U_22
_atom_site_aniso_U_33
_atom_site_aniso_U_23
_atom_site_aniso_U_13
_atom_site_aniso_U_12
O001 0.0123(4) 0.0165(4) 0.0140(4) 0.0014(3) -0.0013(3) -0.0024(3)
O002 0.0148(4) 0.0139(4) 0.0185(4) 0.0020(3) -0.0041(3) -0.0029(3)
O003 0.0269(5) 0.0141(4) 0.0190(4) 0.0038(3) -0.0022(4) -0.0051(3)
O004 0.0212(4) 0.0180(4) 0.0163(4) 0.0045(3) -0.0026(4) -0.0040(3)
O005 0.0149(4) 0.0192(4) 0.0307(5) 0.0031(4) -0.0042(4) -0.0014(3)
O006 0.0165(5) 0.0197(5) 0.0400(6) 0.0017(4) -0.0059(4) -0.0001(3)
C007 0.0092(5) 0.0145(5) 0.0162(6) 0.0011(4) -0.0032(4) -0.0032(4)
C008 0.0118(5) 0.0119(5) 0.0115(5) -0.0007(4) 0.0003(4) -0.0037(4)
C009 0.0126(5) 0.0127(5) 0.0108(5) -0.0003(4) -0.0006(4) -0.0035(4)
C00A 0.0175(6) 0.0152(6) 0.0169(6) -0.0020(4) -0.0018(5) -0.0006(4)
C00B 0.0150(5) 0.0114(5) 0.0120(5) 0.0001(4) -0.0017(4) -0.0051(4)
C00C 0.0116(5) 0.0148(5) 0.0195(6) -0.0020(4) -0.0010(4) -0.0033(4)
C00D 0.0123(5) 0.0133(5) 0.0165(6) 0.0006(4) -0.0044(4) -0.0035(4)
C00E 0.0120(5) 0.0139(5) 0.0199(6) -0.0015(4) 0.0004(5) -0.0045(4)
C00F 0.0117(5) 0.0134(5) 0.0138(5) 0.0001(4) -0.0013(4) -0.0032(4)
C00G 0.0121(5) 0.0137(5) 0.0150(6) -0.0005(4) 0.0000(4) -0.0027(4)
C00H 0.0152(5) 0.0121(5) 0.0120(5) 0.0009(4) -0.0020(4) -0.0045(4)
C00I 0.0147(6) 0.0096(5) 0.0194(6) -0.0028(4) 0.0003(5) -0.0026(4)
C00J 0.0122(5) 0.0131(5) 0.0161(6) -0.0006(4) -0.0020(4) -0.0032(4)
C00K 0.0168(6) 0.0137(5) 0.0204(6) -0.0039(5) -0.0006(5) -0.0025(4)
C00L 0.0120(5) 0.0153(5) 0.0158(6) 0.0015(4) 0.0014(4) -0.0038(4)
C00M 0.0138(5) 0.0121(5) 0.0165(6) -0.0005(4) -0.0031(4) -0.0034(4)
C00N 0.0182(6) 0.0119(5) 0.0161(6) -0.0008(4) -0.0054(5) -0.0028(4)
C00O 0.0206(6) 0.0128(5) 0.0226(6) 0.0024(5) -0.0030(5) -0.0072(4)
C00P 0.0170(6) 0.0152(6) 0.0164(6) 0.0027(4) 0.0001(5) -0.0044(4)
C00Q 0.0204(6) 0.0144(6) 0.0177(6) -0.0028(4) -0.0025(5) -0.0048(4)
C00R 0.0152(6) 0.0139(5) 0.0214(6) 0.0018(4) 0.0000(5) -0.0052(4)
C00S 0.0174(6) 0.0158(6) 0.0143(6) -0.0010(4) -0.0016(5) -0.0022(4)
C00T 0.0144(6) 0.0169(6) 0.0205(6) -0.0030(5) -0.0021(5) -0.0031(4)
C00U 0.0210(6) 0.0130(6) 0.0232(6) -0.0010(5) -0.0014(5) -0.0013(5)
C00V 0.0155(6) 0.0148(6) 0.0245(6) -0.0026(5) 0.0005(5) -0.0058(4)
C00W 0.0145(6) 0.0171(6) 0.0163(6) -0.0014(4) 0.0037(5) -0.0022(4)
C00X 0.0297(7) 0.0135(6) 0.0182(6) -0.0042(5) -0.0036(5) 0.0009(5)
C00Y 0.0232(7) 0.0249(7) 0.0239(7) -0.0063(5) -0.0010(5) 0.0040(5)
C00Z 0.0159(6) 0.0201(6) 0.0198(6) 0.0002(5) 0.0029(5) -0.0029(5)
C010 0.0223(6) 0.0183(6) 0.0129(6) -0.0043(5) -0.0014(5) 0.0022(5)
C011 0.0228(6) 0.0171(6) 0.0203(6) -0.0054(5) -0.0047(5) -0.0044(5)
C012 0.0175(6) 0.0181(6) 0.0276(7) -0.0025(5) -0.0005(5) 0.0001(5)
C013 0.0190(6) 0.0136(6) 0.0255(7) -0.0030(5) -0.0004(5) -0.0058(4)
C014 0.0274(7) 0.0139(6) 0.0223(6) -0.0045(5) -0.0064(5) -0.0046(5)

loop_
_atom_type_symbol
_atom_type_description
_atom_type_scat_dispersion_real
_atom_type_scat_dispersion_imag
_atom_type_scat_source
C C 0.0033 0.0016 'International Tables Vol C Tables 4.2.6.8 and 6.1.1.4'
H H 0.0000 0.0000 'International Tables Vol C Tables 4.2.6.8 and 6.1.1.4'
O O 0.0106 0.0060 'International Tables Vol C Tables 4.2.6.8 and 6.1.1.4'

loop_
_geom_angle_atom_site_label_1
_geom_angle_atom_site_label_2
_geom_angle_atom_site_label_3
_geom_angle
_geom_angle_site_symmetry_1
_geom_angle_site_symmetry_3
_geom_angle_publ_flag
C00I O001 C00F 126.94(9) . . ?
C00K O002 C00M 127.59(9) . . ?
O004 C007 C009 118.67(10) . . ?
O004 C007 C00J 122.20(10) . . ?
C00J C007 C009 119.05(10) . . ?
C009 C008 H008 107.3 . . ?
C009 C008 C00E 111.10(9) . . ?
C009 C008 C00F 115.24(9) . . ?
C00E C008 H008 107.3 . . ?
C00E C008 C00F 108.22(9) . . ?
C00F C008 H008 107.3 . . ?
C007 C009 C008 114.22(9) . . ?
C007 C009 H009 107.9 . . ?
C007 C009 C00L 102.20(9) . . ?
C008 C009 H009 107.9 . . ?
C00L C009 C008 116.38(9) . . ?
C00L C009 H009 107.9 . . ?
C00U C00A C00G 112.31(11) . . ?
C00U C00A C012 126.89(11) . . ?
C012 C00A C00G 120.74(10) . . ?
C00H C00B H00Q 107.1 . . ?
C00H C00B C00M 114.85(9) . . ?
C00H C00B C00V 112.35(9) . . ?
C00M C00B H00Q 107.1 . . ?
C00V C00B H00Q 107.1 . . ?
C00V C00B C00M 107.90(9) . . ?
H00A C00C H00B 107.7 . . ?
C00E C00C H00A 108.8 . . ?
C00E C00C H00B 108.8 . . ?
C00E C00C C00G 113.69(10) . . ?
C00G C00C H00A 108.8 . . ?
C00G C00C H00B 108.8 . . ?
O003 C00D C00H 118.38(11) . . ?
O003 C00D C00N 121.76(10) . . ?
C00N C00D C00H 119.77(10) . . ?
C008 C00E H00C 108.3 . . ?
C008 C00E H00D 108.3 . . ?
C00C C00E C008 116.11(9) . . ?
C00C C00E H00C 108.3 . . ?
C00C C00E H00D 108.3 . . ?
H00C C00E H00D 107.4 . . ?
O001 C00F C008 109.95(9) . . ?
O001 C00F C00P 99.48(9) . . ?
O001 C00F C00Q 111.38(9) . . ?
C00P C00F C008 111.17(9) . . ?
C00Q C00F C008 115.35(10) . . ?
C00Q C00F C00P 108.37(10) . . ?
C00A C00G C00C 113.47(10) . . ?
C00A C00G H00G 108.8 . . ?
C00A C00G C00J 102.94(9) . . ?
C00C C00G H00G 108.8 . . ?
C00C C00G C00J 113.69(9) . . ?
C00J C00G H00G 108.8 . . ?
C00B C00H H00R 108.1 . . ?
C00B C00H C00R 114.76(9) . . ?
C00D C00H C00B 114.98(9) . . ?
C00D C00H H00R 108.1 . . ?
C00D C00H C00R 102.53(9) . . ?
C00R C00H H00R 108.1 . . ?
O001 C00I C00W 120.24(10) . . ?
O005 C00I O001 117.06(11) . . ?
O005 C00I C00W 122.60(11) . . ?
C007 C00J C00G 108.92(9) . . ?
C007 C00J H00J 109.6 . . ?
C007 C00J C013 112.63(10) . . ?
C00G C00J H00J 109.6 . . ?
C013 C00J C00G 106.34(9) . . ?
C013 C00J H00J 109.6 . . ?
O002 C00K C00Z 120.14(10) . . ?
O006 C00K O002 117.01(11) . . ?
O006 C00K C00Z 122.79(11) . . ?
C009 C00L H00E 108.1 . . ?
C009 C00L H00F 108.1 . . ?
H00E C00L H00F 107.3 . . ?
C00W C00L C009 116.63(9) . . ?
C00W C00L H00E 108.1 . . ?
C00W C00L H00F 108.1 . . ?
O002 C00M C00B 110.57(9) . . ?
O002 C00M C00O 99.23(9) . . ?
O002 C00M C011 111.50(9) . . ?
C00O C00M C00B 110.54(9) . . ?
C011 C00M C00B 115.51(10) . . ?
C011 C00M C00O 108.26(10) . . ?
C00D C00N H00S 110.6 . . ?
C00D C00N C00S 108.12(9) . . ?
C00D C00N C014 111.33(10) . . ?
C00S C00N H00S 110.6 . . ?
C014 C00N H00S 110.6 . . ?
C014 C00N C00S 105.32(9) . . ?
C00M C00O H00T 109.5 . . ?
C00M C00O H00V 109.5 . . ?
C00M C00O H00W 109.5 . . ?
H00T C00O H00V 109.5 . . ?
H00T C00O H00W 109.5 . . ?
H00V C00O H00W 109.5 . . ?
C00F C00P H00H 109.5 . . ?
C00F C00P H00I 109.5 . . ?
C00F C00P H00K 109.5 . . ?
H00H C00P H00I 109.5 . . ?
H00H C00P H00K 109.5 . . ?
H00I C00P H00K 109.5 . . ?
C00F C00Q H00L 109.5 . . ?
C00F C00Q H00M 109.5 . . ?
C00F C00Q H00N 109.5 . . ?
H00L C00Q H00M 109.5 . . ?
H00L C00Q H00N 109.5 . . ?
H00M C00Q H00N 109.5 . . ?
C00H C00R H00X 108.0 . . ?
C00H C00R H00Y 108.0 . . ?
H00X C00R H00Y 107.2 . . ?
C00Z C00R C00H 117.20(10) . . ?
C00Z C00R H00X 108.0 . . ?
C00Z C00R H00Y 108.0 . . ?
C00N C00S H00Z 109.3 . . ?
C00T C00S C00N 114.26(10) . . ?
C00T C00S H00Z 109.3 . . ?
C010 C00S C00N 102.49(9) . . ?
C010 C00S H00Z 109.3 . . ?
C010 C00S C00T 112.03(10) . . ?
C00S C00T H00 108.4 . . ?
C00S C00T H 108.4 . . ?
H00 C00T H 107.4 . . ?
C00V C00T C00S 115.65(10) . . ?
C00V C00T H00 108.4 . . ?
C00V C00T H 108.4 . . ?
C00A C00U H00U 123.4 . . ?
C00A C00U C013 113.25(11) . . ?
C013 C00U H00U 123.4 . . ?
C00B C00V H0AA 107.9 . . ?
C00B C00V HA 107.9 . . ?
C00T C00V C00B 117.59(10) . . ?
C00T C00V H0AA 107.9 . . ?
C00T C00V HA 107.9 . . ?
H0AA C00V HA 107.2 . . ?
C00I C00W C00L 111.79(10) . . ?
C00I C00W H00O 109.3 . . ?
C00I C00W H00P 109.3 . . ?
C00L C00W H00O 109.3 . . ?
C00L C00W H00P 109.3 . . ?
H00O C00W H00P 107.9 . . ?
C010 C00X H1AA 123.7 . . ?
C010 C00X C014 112.51(11) . . ?
C014 C00X H1AA 123.7 . . ?
H2AA C00Y HB 109.5 . . ?
H2AA C00Y HC 109.5 . . ?
HB C00Y HC 109.5 . . ?
C010 C00Y H2AA 109.5 . . ?
C010 C00Y HB 109.5 . . ?
C010 C00Y HC 109.5 . . ?
C00K C00Z C00R 112.24(10) . . ?
C00K C00Z H3AA 109.2 . . ?
C00K C00Z HD 109.2 . . ?
C00R C00Z H3AA 109.2 . . ?
C00R C00Z HD 109.2 . . ?
H3AA C00Z HD 107.9 . . ?
C00X C010 C00S 111.94(11) . . ?
C00X C010 C00Y 126.99(12) . . ?
C00Y C010 C00S 121.08(11) . . ?
C00M C011 H01F 109.5 . . ?
C00M C011 H01G 109.5 . . ?
C00M C011 H01H 109.5 . . ?
H01F C011 H01G 109.5 . . ?
H01F C011 H01H 109.5 . . ?
H01G C011 H01H 109.5 . . ?
C00A C012 H01A 109.5 . . ?
C00A C012 H01B 109.5 . . ?
C00A C012 H01C 109.5 . . ?
H01A C012 H01B 109.5 . . ?
H01A C012 H01C 109.5 . . ?
H01B C012 H01C 109.5 . . ?
C00J C013 H01D 111.0 . . ?
C00J C013 H01E 111.0 . . ?
C00U C013 C00J 103.77(10) . . ?
C00U C013 H01D 111.0 . . ?
C00U C013 H01E 111.0 . . ?
H01D C013 H01E 109.0 . . ?
C00N C014 H01I 111.1 . . ?
C00N C014 H01J 111.1 . . ?
C00X C014 C00N 103.17(10) . . ?
C00X C014 H01I 111.1 . . ?
C00X C014 H01J 111.1 . . ?
H01I C014 H01J 109.1 . . ?

loop_
_geom_bond_atom_site_label_1
_geom_bond_atom_site_label_2
_geom_bond_distance
_geom_bond_site_symmetry_2
_geom_bond_publ_flag
O001 C00F 1.4844(14) . ?
O001 C00I 1.3480(14) . ?
O002 C00K 1.3459(14) . ?
O002 C00M 1.4834(14) . ?
O003 C00D 1.2191(14) . ?
O004 C007 1.2187(14) . ?
O005 C00I 1.2089(15) . ?
O006 C00K 1.2093(15) . ?
C007 C009 1.5397(15) . ?
C007 C00J 1.5203(17) . ?
C008 H008 1.0000 . ?
C008 C009 1.5477(15) . ?
C008 C00E 1.5504(15) . ?
C008 C00F 1.5552(15) . ?
C009 H009 1.0000 . ?
C009 C00L 1.5457(15) . ?
C00A C00G 1.5199(16) . ?
C00A C00U 1.3304(18) . ?
C00A C012 1.4989(17) . ?
C00B H00Q 1.0000 . ?
C00B C00H 1.5426(15) . ?
C00B C00M 1.5587(15) . ?
C00B C00V 1.5528(16) . ?
C00C H00A 0.9900 . ?
C00C H00B 0.9900 . ?
C00C C00E 1.5339(16) . ?
C00C C00G 1.5364(16) . ?
C00D C00H 1.5427(15) . ?
C00D C00N 1.5216(17) . ?
C00E H00C 0.9900 . ?
C00E H00D 0.9900 . ?
C00F C00P 1.5331(16) . ?
C00F C00Q 1.5329(16) . ?
C00G H00G 1.0000 . ?
C00G C00J 1.5750(16) . ?
C00H H00R 1.0000 . ?
C00H C00R 1.5454(16) . ?
C00I C00W 1.5004(17) . ?
C00J H00J 1.0000 . ?
C00J C013 1.5502(16) . ?
C00K C00Z 1.5030(17) . ?
C00L H00E 0.9900 . ?
C00L H00F 0.9900 . ?
C00L C00W 1.5301(16) . ?
C00M C00O 1.5339(16) . ?
C00M C011 1.5303(17) . ?
C00N H00S 1.0000 . ?
C00N C00S 1.5658(17) . ?
C00N C014 1.5472(16) . ?
C00O H00T 0.9800 . ?
C00O H00V 0.9800 . ?
C00O H00W 0.9800 . ?
C00P H00H 0.9800 . ?
C00P H00I 0.9800 . ?
C00P H00K 0.9800 . ?
C00Q H00L 0.9800 . ?
C00Q H00M 0.9800 . ?
C00Q H00N 0.9800 . ?
C00R H00X 0.9900 . ?
C00R H00Y 0.9900 . ?
C00R C00Z 1.5353(17) . ?
C00S H00Z 1.0000 . ?
C00S C00T 1.5320(17) . ?
C00S C010 1.5215(16) . ?
C00T H00 0.9900 . ?
C00T H 0.9900 . ?
C00T C00V 1.5262(16) . ?
C00U H00U 0.9500 . ?
C00U C013 1.5052(17) . ?
C00V H0AA 0.9900 . ?
C00V HA 0.9900 . ?
C00W H00O 0.9900 . ?
C00W H00P 0.9900 . ?
C00X H1AA 0.9500 . ?
C00X C010 1.3297(19) . ?
C00X C014 1.5059(18) . ?
C00Y H2AA 0.9800 . ?
C00Y HB 0.9800 . ?
C00Y HC 0.9800 . ?
C00Y C010 1.5018(18) . ?
C00Z H3AA 0.9900 . ?
C00Z HD 0.9900 . ?
C011 H01F 0.9800 . ?
C011 H01G 0.9800 . ?
C011 H01H 0.9800 . ?
C012 H01A 0.9800 . ?
C012 H01B 0.9800 . ?
C012 H01C 0.9800 . ?
C013 H01D 0.9900 . ?
C013 H01E 0.9900 . ?
C014 H01I 0.9900 . ?
C014 H01J 0.9900 . ?
